data_7704941
loop_
_publ_author_name
'Vaz, Raphael C. A.'
'Esteves, Isabela O.'
'Oliveira, Willian X. C.'
'Honorato, Jo\~ao'
'Martins, Felipe T.'
'Marques, Lippy F.'
'Dos Santos, Guilherme L.'
'Freire, Ricardo O.'
'Jesus, Larissa T.'
'Pedroso, Emerson F.'
'Nunes, Wallace C.'
'Julve, Miguel'
'Pereira, Cynthia L. M.'

_publ_section_title
;
 Mononuclear lanthanide(III)-oxamate complexes as new photoluminescent
 field-induced single-molecule magnets: solid-state photophysical and
 magnetic properties.
;
_journal_issue 45
_journal_name_full 'Dalton transactions (Cambridge, England : 2003)'
_journal_page_first 16106
_journal_page_last 16124
_journal_paper_doi 10.1039/d0dt02497j
_journal_volume 49
_journal_year 2020
_chemical_formula_sum 'C50 H66 F4 Gd N5 O15 S'
_chemical_formula_weight 1242.39
_space_group_crystal_system triclinic
_space_group_IT_number 2
_space_group_name_Hall '-P 1'
_space_group_name_H-M_alt 'P -1'
_atom_sites_solution_hydrogens mixed
_audit_creation_method SHELXL-2018/3
_audit_update_record
;
2020-05-07 deposited with the CCDC.	2020-07-27 downloaded from the CCDC.
;
_cell_angle_alpha 74.841(2)
_cell_angle_beta 89.676(2)
_cell_angle_gamma 61.641(2)
_cell_formula_units_Z 2
_cell_length_a 14.2563(7)
_cell_length_b 14.5337(8)
_cell_length_c 16.3077(9)
_cell_measurement_reflns_used 50497
_cell_measurement_temperature 296(2)
_cell_measurement_theta_max 25.074
_cell_measurement_theta_min 1.306
_cell_volume 2841.8(3)
_computing_cell_refinement 'SAINT (Bruker, 2012)'
_computing_data_collection 'APEX2 (Bruker, 2012)'
_computing_data_reduction 'SAINT (Bruker, 2012)'
_computing_molecular_graphics 'ORTEP-3 (Farrugia, 2012)'
_computing_publication_material 'WINGX (Farrugia, 2012)'
_computing_structure_refinement 'SHELXL-2018/3 (Sheldrick, 2018)'
_computing_structure_solution 'SHELXT 2014/5 (Sheldrick, 2014)'
_diffrn_ambient_temperature 296(2)
_diffrn_measured_fraction_theta_full 1.000
_diffrn_measured_fraction_theta_max 0.997
_diffrn_measurement_device_type 'Bruker APEX2 CCD'
_diffrn_measurement_method CCD
_diffrn_radiation_type MoK\a
_diffrn_radiation_wavelength 0.71073
_diffrn_reflns_av_R_equivalents 0.0978
_diffrn_reflns_av_unetI/netI 0.0566
_diffrn_reflns_Laue_measured_fraction_full 1.000
_diffrn_reflns_Laue_measured_fraction_max 0.997
_diffrn_reflns_limit_h_max 16
_diffrn_reflns_limit_h_min -16
_diffrn_reflns_limit_k_max 17
_diffrn_reflns_limit_k_min -17
_diffrn_reflns_limit_l_max 19
_diffrn_reflns_limit_l_min -19
_diffrn_reflns_number 50497
_diffrn_reflns_point_group_measured_fraction_full 1.000
_diffrn_reflns_point_group_measured_fraction_max 0.997
_diffrn_reflns_theta_full 25.000
_diffrn_reflns_theta_max 25.072
_diffrn_reflns_theta_min 1.306
_exptl_absorpt_coefficient_mu 1.284
_exptl_absorpt_correction_T_max 0.903
_exptl_absorpt_correction_T_min 0.814
_exptl_absorpt_correction_type multi-scan
_exptl_absorpt_process_details
;
Multi-scan (SADABS; Krause et al., 2015)
;
_exptl_crystal_colour colourless
_exptl_crystal_density_diffrn 1.452
_exptl_crystal_description block
_exptl_crystal_F_000 1274
_exptl_crystal_size_max 0.30
_exptl_crystal_size_mid 0.21
_exptl_crystal_size_min 0.08
_refine_diff_density_max 1.025
_refine_diff_density_min -1.017
_refine_diff_density_rms 0.081
_refine_ls_extinction_method none
_refine_ls_goodness_of_fit_ref 1.052
_refine_ls_hydrogen_treatment constr
_refine_ls_matrix_type full
_refine_ls_number_parameters 679
_refine_ls_number_reflns 10070
_refine_ls_number_restraints 467
_refine_ls_restrained_S_all 1.060
_refine_ls_R_factor_all 0.0425
_refine_ls_R_factor_gt 0.0376
_refine_ls_shift/su_max 0.002
_refine_ls_shift/su_mean 0.000
_refine_ls_structure_factor_coef Fsqd
_refine_ls_weighting_details 'w=1/[\s^2^(Fo^2^)+(0.0631P)^2^+0.3100P] where P=(Fo^2^+2Fc^2^)/3'
_refine_ls_weighting_scheme calc
_refine_ls_wR_factor_gt 0.1030
_refine_ls_wR_factor_ref 0.1075
_reflns_Friedel_coverage 0.000
_reflns_number_gt 8993
_reflns_number_total 10070
_reflns_threshold_expression 'I > 2\s(I)'
_cod_data_source_file d0dt02497j2.cif
_cod_data_source_block 2_F
_cod_depositor_comments 'Adding full bibliography for 7704941--7704948.cif.'
_cod_database_code 7704941
_shelx_shelxl_version_number 2018/3
_shelx_space_group_comment
;
The symmetry employed for this shelxl refinement is uniquely defined
by the following loop, which should always be used as a source of
symmetry information in preference to the above space-group names.
They are only intended as comments.
;

loop_
_space_group_symop_operation_xyz
'x, y, z'
'-x, -y, -z'

loop_
_atom_site_label
_atom_site_type_symbol
_atom_site_fract_x
_atom_site_fract_y
_atom_site_fract_z
_atom_site_U_iso_or_equiv
_atom_site_adp_type
_atom_site_occupancy
_atom_site_site_symmetry_order
_atom_site_calc_flag
_atom_site_refinement_flags_posn
_atom_site_refinement_flags_adp
_atom_site_refinement_flags_occupancy
_atom_site_disorder_assembly
_atom_site_disorder_group
Gd1 Gd 0.80298(2) 0.39373(2) 0.27321(2) 0.03245(8) Uani 1 1 d . . . . .
S1 S 0.92827(9) 0.09576(9) 0.30111(9) 0.0603(3) Uani 1 1 d . . . . .
O5 O 0.6994(2) 0.3507(2) 0.18920(17) 0.0465(6) Uani 1 1 d . . . . .
O2 O 0.7302(2) 0.3416(2) 0.40143(19) 0.0508(7) Uani 1 1 d . . . . .
O11 O 0.94621(19) 0.3476(2) 0.38118(18) 0.0453(6) Uani 1 1 d . . . . .
O6 O 0.7079(2) 0.5354(2) 0.13456(17) 0.0463(6) Uani 1 1 d . . . . .
O12 O 0.76104(19) 0.5339(2) 0.34728(18) 0.0446(6) Uani 1 1 d . . . . .
N2 N 0.5726(3) 0.6029(3) 0.0265(2) 0.0523(9) Uani 1 1 d . . . . .
H2 H 0.529532 0.587029 0.004384 0.063 Uiso 1 1 calc R U . . .
O3 O 0.6051(2) 0.5147(2) 0.27206(18) 0.0500(7) Uani 1 1 d . . . . .
O8 O 0.9222(2) 0.3446(2) 0.1688(2) 0.0609(8) Uani 1 1 d . . . . .
N4 N 0.8316(2) 0.6038(3) 0.4212(2) 0.0467(8) Uani 1 1 d . . . . .
H4 H 0.887963 0.587018 0.453951 0.056 Uiso 1 1 calc R U . . .
N1 N 0.4864(3) 0.5915(3) 0.3582(3) 0.0525(9) Uani 1 1 d . U . . .
H1 H 0.470677 0.578382 0.409446 0.063 Uiso 1 1 calc R U . . .
O13 O 0.9009(2) 0.2008(2) 0.31893(19) 0.0524(7) Uani 1 1 d . . . . .
O9 O 0.8847(2) 0.5136(2) 0.22080(19) 0.0546(7) Uani 1 1 d . U . . .
N3 N 0.9223(3) 0.5949(3) 0.0964(3) 0.0628(10) Uani 1 1 d . U . . .
H3 H 0.951309 0.582583 0.051312 0.075 Uiso 1 1 calc R U . . .
O10 O 1.0235(2) 0.4192(3) 0.4439(2) 0.0699(10) Uani 1 1 d . U . . .
O1 O 0.6153(3) 0.4108(3) 0.4900(3) 0.1158(18) Uani 1 1 d . U . . .
C32 C 0.6474(3) 0.7513(4) 0.3579(3) 0.0640(13) Uani 1 1 d . U . . .
H32 H 0.635964 0.705754 0.333447 0.077 Uiso 1 1 calc R U . . .
O1S O 0.8666(3) 0.1246(3) 0.5264(3) 0.0939(12) Uani 1 1 d . . . . .
H1S H 0.822919 0.190197 0.497411 0.141 Uiso 1 1 d R U . . .
H2S H 0.945203 0.085163 0.523505 0.141 Uiso 1 1 d R U . . .
O4 O 0.5505(3) 0.4247(3) 0.0956(2) 0.0807(11) Uani 1 1 d . U . . .
C2 C 0.5759(3) 0.5119(3) 0.3426(3) 0.0432(9) Uani 1 1 d . U . . .
C3 C 0.4142(3) 0.6947(3) 0.3009(3) 0.0491(9) Uani 1 1 d . U . . .
F2 F 0.5256(4) 1.0055(3) -0.1427(3) 0.1450(19) Uani 1 1 d . U . . .
C10 C 0.6393(3) 0.5281(3) 0.0959(2) 0.0409(8) Uani 1 1 d . U . . .
C1 C 0.6453(4) 0.4127(4) 0.4197(3) 0.0596(12) Uani 1 1 d . U . . .
C9 C 0.6270(3) 0.4246(3) 0.1292(3) 0.0484(10) Uani 1 1 d . U . . .
F1 F 0.1957(3) 0.9949(3) 0.1448(3) 0.1408(18) Uani 1 1 d . U . . .
C27 C 0.7438(3) 0.7115(3) 0.4070(3) 0.0472(9) Uani 1 1 d . U . . .
F4 F 0.5044(3) 1.0267(2) 0.3692(3) 0.1260(16) Uani 1 1 d . U . . .
C25 C 0.9477(3) 0.4204(3) 0.4083(3) 0.0433(9) Uani 1 1 d . U . . .
O2S O 0.9197(3) 0.9065(4) 0.5123(3) 0.1082(14) Uani 1 1 d . . . . .
H3S H 0.942826 0.840376 0.541830 0.162 Uiso 1 1 d R U . . .
H4S H 0.886390 0.971056 0.535046 0.162 Uiso 1 1 d R U . . .
C8 C 0.4357(4) 0.7353(4) 0.2209(3) 0.0635(12) Uani 1 1 d . U . . .
H8 H 0.499822 0.693332 0.202282 0.076 Uiso 1 1 calc R U . . .
C11 C 0.5635(3) 0.7064(3) -0.0158(3) 0.0538(10) Uani 1 1 d . U . . .
C18 C 0.9150(3) 0.5124(4) 0.1510(3) 0.0547(10) Uani 1 1 d . U . . .
C19 C 0.8871(4) 0.7001(4) 0.1054(3) 0.0583(11) Uani 1 1 d . U . . .
C17 C 0.9454(4) 0.4111(4) 0.1215(4) 0.0737(15) Uani 1 1 d . U . . .
C26 C 0.8368(3) 0.5259(3) 0.3898(2) 0.0396(8) Uani 1 1 d . U . . .
C4 C 0.3199(4) 0.7588(4) 0.3284(3) 0.0663(12) Uani 1 1 d . U . . .
H4A H 0.306128 0.732952 0.383020 0.080 Uiso 1 1 calc R U . . .
F3 F 0.7889(4) 1.0090(3) 0.1193(3) 0.1277(15) Uani 1 1 d . U . . .
C7 C 0.3626(4) 0.8375(4) 0.1687(4) 0.0768(14) Uani 1 1 d . U . . .
H7 H 0.377293 0.865770 0.115242 0.092 Uiso 1 1 calc R U . . .
C24 C 0.8237(4) 0.7385(4) 0.1662(4) 0.0749(14) Uani 1 1 d . U . . .
H24 H 0.803623 0.693471 0.204696 0.090 Uiso 1 1 calc R U . . .
C31 C 0.5678(4) 0.8571(4) 0.3445(4) 0.0767(15) Uani 1 1 d . U . . .
H31 H 0.503190 0.884457 0.309925 0.092 Uiso 1 1 calc R U . . .
C13 C 0.4827(5) 0.8666(5) -0.1342(4) 0.093(2) Uani 1 1 d . U . . .
H13 H 0.436923 0.906773 -0.185897 0.112 Uiso 1 1 calc R U . . .
C6 C 0.2682(5) 0.8966(4) 0.1970(4) 0.0841(16) Uani 1 1 d . U . . .
C12 C 0.4958(4) 0.7666(4) -0.0907(3) 0.0707(13) Uani 1 1 d . U . . .
H12 H 0.457803 0.739189 -0.112658 0.085 Uiso 1 1 calc R U . . .
C16 C 0.6170(5) 0.7483(5) 0.0170(4) 0.098(2) Uani 1 1 d . U . . .
H16 H 0.664104 0.707643 0.068080 0.118 Uiso 1 1 calc R U . . .
C28 C 0.7600(4) 0.7791(4) 0.4445(4) 0.0674(14) Uani 1 1 d . U . . .
H28 H 0.824505 0.752421 0.478928 0.081 Uiso 1 1 calc R U . . .
C22 C 0.8192(5) 0.9087(5) 0.1131(4) 0.0849(16) Uani 1 1 d . U . . .
C21 C 0.8822(6) 0.8729(5) 0.0536(4) 0.0929(18) Uani 1 1 d . U . . .
H21 H 0.902816 0.918398 0.016345 0.111 Uiso 1 1 calc R U . . .
C33 C 0.8085(5) 0.0855(5) 0.3066(4) 0.0846(17) Uani 1 1 d . . . . .
H33A H 0.821411 0.018974 0.295563 0.127 Uiso 1 1 calc R U . . .
H33B H 0.787662 0.085038 0.362713 0.127 Uiso 1 1 calc R U . . .
H33C H 0.751873 0.146880 0.264421 0.127 Uiso 1 1 calc R U . . .
C5 C 0.2468(4) 0.8592(4) 0.2769(4) 0.0872(17) Uani 1 1 d . U . . .
H5 H 0.183047 0.901923 0.295662 0.105 Uiso 1 1 calc R U . . .
C23 C 0.7902(5) 0.8422(5) 0.1702(4) 0.0835(16) Uani 1 1 d . U . . .
H23 H 0.747877 0.867485 0.211456 0.100 Uiso 1 1 calc R U . . .
C30 C 0.5848(4) 0.9210(4) 0.3825(4) 0.0822(16) Uani 1 1 d . U . . .
C20 C 0.9162(5) 0.7676(5) 0.0480(4) 0.0842(16) Uani 1 1 d . U . . .
H20 H 0.957844 0.743192 0.006185 0.101 Uiso 1 1 calc R U . . .
C29 C 0.6803(4) 0.8855(4) 0.4305(4) 0.0837(18) Uani 1 1 d . U . . .
H29 H 0.691199 0.932572 0.453248 0.100 Uiso 1 1 calc R U . . .
C34 C 0.9293(5) 0.1206(5) 0.1884(4) 0.0816(16) Uani 1 1 d . . . . .
H34A H 0.946655 0.055064 0.173673 0.122 Uiso 1 1 calc R U . . .
H34B H 0.859618 0.177854 0.158934 0.122 Uiso 1 1 calc R U . . .
H34C H 0.982268 0.142306 0.171809 0.122 Uiso 1 1 calc R U . . .
C15 C 0.6015(6) 0.8512(5) -0.0254(5) 0.120(3) Uani 1 1 d . U . . .
H15 H 0.635175 0.881610 -0.001900 0.144 Uiso 1 1 calc R U . . .
C14 C 0.5372(5) 0.9066(5) -0.1010(5) 0.099(2) Uani 1 1 d . U . . .
O7 O 0.9865(6) 0.4044(4) 0.0558(4) 0.159(3) Uani 1 1 d . U . . .
N5 N 0.2679(5) 0.4423(5) 0.2723(4) 0.1075(13) Uani 1 1 d . U . . .
C41 C 0.2445(10) 0.6475(9) 0.0554(7) 0.176(4) Uani 1 1 d D U . . .
H41A H 0.297578 0.599795 0.026683 0.212 Uiso 1 1 calc R U . . .
H41B H 0.175306 0.657770 0.035253 0.212 Uiso 1 1 calc R U . . .
C40 C 0.2696(10) 0.5892(9) 0.1471(7) 0.161(4) Uani 1 1 d . U . . .
H40A H 0.345954 0.560033 0.163223 0.193 Uiso 1 1 calc R U . . .
H40B H 0.231990 0.643255 0.177059 0.193 Uiso 1 1 calc R U . . .
C36 C 0.1220(7) 0.6089(7) 0.3093(6) 0.143(3) Uani 1 1 d . U . . .
H36A H 0.072633 0.581238 0.305938 0.172 Uiso 1 1 calc R U . . .
H36B H 0.114963 0.656291 0.252591 0.172 Uiso 1 1 calc R U . . .
C43 C 0.3882(6) 0.3725(7) 0.2944(6) 0.126(2) Uani 1 1 d . U . . .
H43A H 0.412895 0.327723 0.255680 0.151 Uiso 1 1 calc R U . . .
H43B H 0.418488 0.421087 0.281658 0.151 Uiso 1 1 calc R U . . .
C44 C 0.4354(6) 0.2989(7) 0.3826(7) 0.124(2) Uani 1 1 d . U . . .
H44A H 0.400843 0.254517 0.398727 0.149 Uiso 1 1 calc R U . . .
H44B H 0.419881 0.343057 0.421566 0.149 Uiso 1 1 calc R U . . .
C37 C 0.0862(9) 0.6754(8) 0.3664(7) 0.187(5) Uani 1 1 d D U . . .
H37A H 0.069702 0.634702 0.416077 0.224 Uiso 1 1 calc R U . . .
H37B H 0.147950 0.679251 0.386206 0.224 Uiso 1 1 calc R U . . .
C39 C 0.2477(8) 0.5048(7) 0.1796(7) 0.156(3) Uani 1 1 d . U . . .
H39A H 0.286649 0.450999 0.149696 0.187 Uiso 1 1 calc R U . . .
H39B H 0.171810 0.534360 0.160971 0.187 Uiso 1 1 calc R U . . .
C38 C 0.0016(8) 0.7800(7) 0.3434(7) 0.183(5) Uani 1 1 d D U . . .
H38A H -0.008193 0.808979 0.391310 0.275 Uiso 1 1 calc R U . . .
H38B H 0.016321 0.824677 0.296340 0.275 Uiso 1 1 calc R U . . .
H38C H -0.062599 0.779746 0.326468 0.275 Uiso 1 1 calc R U . . .
C42 C 0.2402(12) 0.7468(10) 0.0282(8) 0.231(7) Uani 1 1 d D U . . .
H42A H 0.222973 0.774498 -0.033120 0.347 Uiso 1 1 calc R U . . .
H42B H 0.185867 0.796930 0.053654 0.347 Uiso 1 1 calc R U . . .
H42C H 0.308791 0.738645 0.045039 0.347 Uiso 1 1 calc R U . . .
C35 C 0.2277(5) 0.5189(5) 0.3280(5) 0.1075(13) Uani 1 1 d . U . . .
H35A H 0.235454 0.474488 0.386148 0.129 Uiso 1 1 calc R U . . .
H35B H 0.276565 0.547742 0.328433 0.129 Uiso 1 1 calc R U . . .
C46 C 0.6019(7) 0.1600(7) 0.4808(7) 0.142(3) Uani 1 1 d . U . . .
H46A H 0.677983 0.114868 0.482607 0.212 Uiso 1 1 calc R U . . .
H46B H 0.589356 0.207234 0.515975 0.212 Uiso 1 1 calc R U . . .
H46C H 0.570284 0.114459 0.501792 0.212 Uiso 1 1 calc R U . . .
C45 C 0.5540(6) 0.2252(7) 0.3935(7) 0.136(3) Uani 1 1 d . U . . .
H45A H 0.568945 0.176593 0.358317 0.164 Uiso 1 1 calc R U . . .
H45B H 0.587991 0.269242 0.372481 0.164 Uiso 1 1 calc R U . . .
C47 C 0.2192(7) 0.3738(6) 0.2847(8) 0.172(4) Uani 1 1 d D U . . .
H47A H 0.223595 0.346375 0.346347 0.207 Uiso 1 1 calc R U . . .
H47B H 0.143350 0.423082 0.263330 0.207 Uiso 1 1 calc R U . . .
C48 C 0.2468(7) 0.2853(7) 0.2546(9) 0.185(5) Uani 1 1 d D U . . .
H48A H 0.324331 0.239375 0.267703 0.222 Uiso 1 1 calc R U . . .
H48B H 0.229571 0.312682 0.192584 0.222 Uiso 1 1 calc R U . . .
C49 C 0.2019(8) 0.2184(9) 0.2832(11) 0.250(7) Uani 1 1 d D U . . .
H49A H 0.125065 0.267700 0.267004 0.299 Uiso 1 1 calc R U . . .
H49B H 0.214161 0.200299 0.345165 0.299 Uiso 1 1 calc R U . . .
C50 C 0.2169(9) 0.1217(8) 0.2691(11) 0.253(8) Uani 1 1 d D U . . .
H50A H 0.170562 0.098938 0.300388 0.379 Uiso 1 1 calc R U . . .
H50B H 0.200031 0.134095 0.208992 0.379 Uiso 1 1 calc R U . . .
H50C H 0.290550 0.065617 0.288403 0.379 Uiso 1 1 calc R U . . .

loop_
_atom_site_aniso_label
_atom_site_aniso_U_11
_atom_site_aniso_U_22
_atom_site_aniso_U_33
_atom_site_aniso_U_23
_atom_site_aniso_U_13
_atom_site_aniso_U_12
Gd1 0.03389(12) 0.03237(12) 0.03123(12) -0.00943(9) -0.00175(8) -0.01625(9)
S1 0.0599(7) 0.0356(6) 0.0709(8) -0.0169(5) -0.0090(6) -0.0115(5)
O5 0.0554(16) 0.0388(15) 0.0440(16) -0.0060(13) -0.0116(13) -0.0251(13)
O2 0.0457(15) 0.0362(15) 0.0583(19) -0.0074(13) 0.0155(14) -0.0141(12)
O11 0.0410(14) 0.0404(15) 0.0494(17) -0.0176(13) -0.0083(12) -0.0137(12)
O6 0.0529(15) 0.0474(16) 0.0408(15) -0.0024(13) -0.0105(13) -0.0313(13)
O12 0.0356(13) 0.0433(15) 0.0563(17) -0.0223(13) -0.0043(12) -0.0165(12)
N2 0.060(2) 0.0415(19) 0.050(2) 0.0042(17) -0.0226(18) -0.0297(17)
O3 0.0369(14) 0.0590(18) 0.0452(17) -0.0175(14) -0.0024(13) -0.0154(13)
O8 0.070(2) 0.0453(17) 0.063(2) -0.0156(15) 0.0300(17) -0.0250(15)
N4 0.0384(17) 0.0394(18) 0.059(2) -0.0221(17) -0.0129(16) -0.0124(14)
N1 0.0474(19) 0.0426(19) 0.056(2) -0.0086(17) 0.0137(17) -0.0163(16)
O13 0.0664(18) 0.0298(14) 0.0476(17) -0.0100(13) -0.0069(14) -0.0137(13)
O9 0.0715(19) 0.0684(19) 0.0427(17) -0.0130(15) 0.0081(15) -0.0504(17)
N3 0.075(3) 0.058(2) 0.060(3) -0.011(2) 0.026(2) -0.040(2)
O10 0.0451(16) 0.068(2) 0.093(3) -0.042(2) -0.0202(16) -0.0157(15)
O1 0.100(3) 0.078(3) 0.077(3) 0.013(2) 0.053(3) 0.009(2)
C32 0.052(2) 0.050(3) 0.081(4) -0.029(3) -0.012(2) -0.014(2)
O1S 0.073(2) 0.076(3) 0.087(3) 0.002(2) 0.001(2) -0.015(2)
O4 0.098(3) 0.081(2) 0.072(2) 0.0096(19) -0.041(2) -0.066(2)
C2 0.0346(19) 0.044(2) 0.055(3) -0.0157(19) 0.0062(18) -0.0215(17)
C3 0.041(2) 0.044(2) 0.057(3) -0.0114(19) 0.0007(19) -0.0178(18)
F2 0.199(4) 0.073(2) 0.150(4) 0.034(2) -0.047(3) -0.090(3)
C10 0.047(2) 0.041(2) 0.034(2) -0.0065(17) -0.0035(17) -0.0231(18)
C1 0.059(3) 0.045(2) 0.060(3) -0.002(2) 0.022(2) -0.021(2)
C9 0.059(2) 0.049(2) 0.041(2) -0.006(2) -0.010(2) -0.033(2)
F1 0.128(3) 0.079(3) 0.101(3) 0.017(2) -0.012(3) 0.015(2)
C27 0.047(2) 0.038(2) 0.054(3) -0.0146(19) -0.0061(19) -0.0179(18)
F4 0.097(2) 0.0456(17) 0.191(4) -0.045(2) -0.041(3) 0.0049(16)
C25 0.039(2) 0.046(2) 0.044(2) -0.0189(19) -0.0060(17) -0.0172(17)
O2S 0.093(3) 0.114(3) 0.090(3) -0.014(3) -0.017(2) -0.037(3)
C8 0.058(3) 0.059(3) 0.059(3) -0.008(2) 0.008(2) -0.021(2)
C11 0.059(3) 0.044(2) 0.052(3) 0.0018(19) -0.015(2) -0.027(2)
C18 0.053(2) 0.056(3) 0.058(3) -0.010(2) 0.013(2) -0.033(2)
C19 0.067(3) 0.060(3) 0.056(3) -0.007(2) 0.004(2) -0.043(2)
C17 0.087(4) 0.057(3) 0.079(4) -0.024(3) 0.048(3) -0.036(3)
C26 0.0397(19) 0.043(2) 0.036(2) -0.0147(17) -0.0030(16) -0.0195(17)
C4 0.058(3) 0.056(3) 0.062(3) -0.011(2) 0.008(2) -0.013(2)
F3 0.191(4) 0.086(3) 0.141(4) -0.040(3) 0.023(3) -0.092(3)
C7 0.083(3) 0.066(3) 0.061(3) -0.003(3) 0.005(3) -0.028(3)
C24 0.096(4) 0.072(3) 0.073(4) -0.024(3) 0.025(3) -0.052(3)
C31 0.056(3) 0.052(3) 0.103(4) -0.023(3) -0.021(3) -0.011(2)
C13 0.105(5) 0.057(3) 0.089(4) 0.023(3) -0.035(4) -0.039(3)
C6 0.082(4) 0.058(3) 0.070(4) -0.002(3) -0.008(3) -0.009(3)
C12 0.074(3) 0.055(3) 0.070(3) 0.006(2) -0.023(3) -0.033(3)
C16 0.130(5) 0.067(3) 0.092(4) 0.022(3) -0.055(4) -0.066(4)
C28 0.062(3) 0.043(2) 0.087(4) -0.026(3) -0.019(3) -0.014(2)
C22 0.111(4) 0.066(3) 0.086(4) -0.018(3) -0.005(3) -0.052(3)
C21 0.142(5) 0.084(4) 0.083(4) -0.013(3) 0.023(4) -0.085(4)
C33 0.100(4) 0.079(4) 0.093(5) -0.024(3) 0.013(4) -0.059(4)
C5 0.064(3) 0.061(3) 0.087(4) -0.010(3) 0.011(3) 0.001(2)
C23 0.106(4) 0.076(4) 0.083(4) -0.029(3) 0.021(3) -0.054(3)
C30 0.069(3) 0.038(3) 0.114(5) -0.023(3) -0.012(3) -0.006(2)
C20 0.122(5) 0.085(4) 0.068(4) -0.016(3) 0.023(3) -0.072(4)
C29 0.080(3) 0.048(3) 0.123(5) -0.039(3) -0.017(3) -0.023(2)
C34 0.106(4) 0.081(4) 0.079(4) -0.050(3) 0.028(3) -0.049(3)
C15 0.150(6) 0.087(4) 0.124(6) 0.026(4) -0.062(5) -0.087(4)
C14 0.111(5) 0.057(3) 0.104(5) 0.030(3) -0.036(4) -0.049(3)
O7 0.268(7) 0.102(3) 0.152(5) -0.069(3) 0.165(5) -0.111(4)
N5 0.104(3) 0.091(3) 0.136(4) -0.046(3) 0.049(3) -0.049(2)
C41 0.244(11) 0.160(9) 0.136(7) -0.044(7) 0.057(9) -0.108(9)
C40 0.204(10) 0.156(8) 0.139(7) -0.056(6) 0.073(8) -0.096(8)
C36 0.129(6) 0.105(6) 0.146(8) -0.035(5) 0.045(6) -0.020(5)
C43 0.099(4) 0.140(7) 0.166(7) -0.081(5) 0.033(4) -0.062(4)
C44 0.104(5) 0.102(5) 0.176(7) -0.058(5) 0.026(5) -0.050(4)
C37 0.202(10) 0.132(7) 0.164(10) -0.057(7) 0.094(8) -0.027(6)
C39 0.183(8) 0.101(6) 0.155(6) -0.062(5) 0.067(6) -0.037(5)
C38 0.217(11) 0.119(7) 0.194(12) -0.081(8) 0.012(9) -0.049(7)
C42 0.383(19) 0.181(11) 0.149(10) -0.010(8) -0.046(11) -0.172(13)
C35 0.104(3) 0.091(3) 0.136(4) -0.046(3) 0.049(3) -0.049(2)
C46 0.125(6) 0.139(7) 0.172(8) -0.062(6) 0.007(6) -0.065(6)
C45 0.097(5) 0.133(7) 0.197(9) -0.056(6) -0.002(5) -0.066(5)
C47 0.108(5) 0.076(5) 0.310(12) -0.027(6) -0.029(7) -0.042(4)
C48 0.123(6) 0.107(6) 0.319(14) -0.060(8) -0.037(8) -0.052(5)
C49 0.146(8) 0.136(8) 0.47(2) -0.061(11) -0.059(11) -0.088(7)
C50 0.157(10) 0.138(9) 0.47(2) -0.097(13) 0.038(13) -0.074(8)

loop_
_atom_type_symbol
_atom_type_description
_atom_type_scat_dispersion_real
_atom_type_scat_dispersion_imag
_atom_type_scat_source
C C 0.0033 0.0016 'International Tables Vol C Tables 4.2.6.8 and 6.1.1.4'
H H 0.0000 0.0000 'International Tables Vol C Tables 4.2.6.8 and 6.1.1.4'
N N 0.0061 0.0033 'International Tables Vol C Tables 4.2.6.8 and 6.1.1.4'
O O 0.0106 0.0060 'International Tables Vol C Tables 4.2.6.8 and 6.1.1.4'
F F 0.0171 0.0103 'International Tables Vol C Tables 4.2.6.8 and 6.1.1.4'
S S 0.1246 0.1234 'International Tables Vol C Tables 4.2.6.8 and 6.1.1.4'
Gd Gd -0.1653 3.9035 'International Tables Vol C Tables 4.2.6.8 and 6.1.1.4'

loop_
_geom_angle_atom_site_label_1
_geom_angle_atom_site_label_2
_geom_angle_atom_site_label_3
_geom_angle
_geom_angle_site_symmetry_1
_geom_angle_site_symmetry_3
_geom_angle_publ_flag
O13 Gd1 O8 74.93(10) . . ?
O13 Gd1 O5 78.95(9) . . ?
O8 Gd1 O5 82.04(10) . . ?
O13 Gd1 O11 74.98(9) . . ?
O8 Gd1 O11 93.11(10) . . ?
O5 Gd1 O11 153.85(9) . . ?
O13 Gd1 O2 75.41(9) . . ?
O8 Gd1 O2 150.31(10) . . ?
O5 Gd1 O2 90.98(9) . . ?
O11 Gd1 O2 80.54(10) . . ?
O13 Gd1 O12 133.15(9) . . ?
O8 Gd1 O12 129.90(9) . . ?
O5 Gd1 O12 135.39(8) . . ?
O11 Gd1 O12 65.84(8) . . ?
O2 Gd1 O12 73.79(9) . . ?
O13 Gd1 O6 135.17(9) . . ?
O8 Gd1 O6 73.44(10) . . ?
O5 Gd1 O6 65.94(8) . . ?
O11 Gd1 O6 137.22(8) . . ?
O2 Gd1 O6 129.55(9) . . ?
O12 Gd1 O6 91.66(9) . . ?
O13 Gd1 O9 124.34(10) . . ?
O8 Gd1 O9 64.67(10) . . ?
O5 Gd1 O9 127.81(9) . . ?
O11 Gd1 O9 70.90(10) . . ?
O2 Gd1 O9 137.00(9) . . ?
O12 Gd1 O9 65.51(9) . . ?
O6 Gd1 O9 66.62(9) . . ?
O13 Gd1 O3 127.54(10) . . ?
O8 Gd1 O3 136.81(11) . . ?
O5 Gd1 O3 69.79(9) . . ?
O11 Gd1 O3 126.13(8) . . ?
O2 Gd1 O3 64.47(9) . . ?
O12 Gd1 O3 65.79(8) . . ?
O6 Gd1 O3 65.50(9) . . ?
O9 Gd1 O3 108.10(10) . . ?
O13 S1 C34 106.3(2) . . ?
O13 S1 C33 105.8(2) . . ?
C34 S1 C33 98.0(3) . . ?
C9 O5 Gd1 120.6(2) . . ?
C1 O2 Gd1 119.6(3) . . ?
C25 O11 Gd1 120.6(2) . . ?
C10 O6 Gd1 117.1(2) . . ?
C26 O12 Gd1 116.9(2) . . ?
C10 N2 C11 127.8(3) . . ?
C2 O3 Gd1 115.1(2) . . ?
C17 O8 Gd1 121.4(3) . . ?
C26 N4 C27 127.5(3) . . ?
C2 N1 C3 128.0(4) . . ?
S1 O13 Gd1 148.08(18) . . ?
C18 O9 Gd1 114.6(2) . . ?
C18 N3 C19 126.7(4) . . ?
C31 C32 C27 120.8(4) . . ?
O3 C2 N1 124.0(4) . . ?
O3 C2 C1 119.4(3) . . ?
N1 C2 C1 116.6(4) . . ?
C4 C3 C8 119.2(4) . . ?
C4 C3 N1 117.6(4) . . ?
C8 C3 N1 123.2(4) . . ?
O6 C10 N2 125.1(3) . . ?
O6 C10 C9 119.1(3) . . ?
N2 C10 C9 115.8(3) . . ?
O1 C1 O2 127.5(5) . . ?
O1 C1 C2 118.8(4) . . ?
O2 C1 C2 113.7(4) . . ?
O4 C9 O5 128.7(4) . . ?
O4 C9 C10 117.7(4) . . ?
O5 C9 C10 113.5(3) . . ?
C32 C27 C28 119.5(4) . . ?
C32 C27 N4 124.0(3) . . ?
C28 C27 N4 116.5(4) . . ?
O10 C25 O11 129.0(4) . . ?
O10 C25 C26 117.8(3) . . ?
O11 C25 C26 113.1(3) . . ?
C7 C8 C3 120.3(5) . . ?
C12 C11 C16 119.0(4) . . ?
C12 C11 N2 118.1(4) . . ?
C16 C11 N2 122.9(4) . . ?
O9 C18 N3 124.5(4) . . ?
O9 C18 C17 118.6(4) . . ?
N3 C18 C17 116.9(4) . . ?
C20 C19 C24 119.5(5) . . ?
C20 C19 N3 117.0(4) . . ?
C24 C19 N3 123.4(4) . . ?
O7 C17 O8 127.3(5) . . ?
O7 C17 C18 118.9(4) . . ?
O8 C17 C18 113.8(4) . . ?
O12 C26 N4 124.3(3) . . ?
O12 C26 C25 119.7(3) . . ?
N4 C26 C25 116.0(3) . . ?
C5 C4 C3 120.8(5) . . ?
C6 C7 C8 118.6(5) . . ?
C23 C24 C19 120.5(5) . . ?
C30 C31 C32 118.7(5) . . ?
C14 C13 C12 119.0(5) . . ?
F1 C6 C7 118.5(6) . . ?
F1 C6 C5 119.6(5) . . ?
C7 C6 C5 121.9(5) . . ?
C11 C12 C13 121.2(5) . . ?
C11 C16 C15 120.1(5) . . ?
C29 C28 C27 119.6(4) . . ?
F3 C22 C21 119.6(6) . . ?
F3 C22 C23 119.2(6) . . ?
C21 C22 C23 121.1(5) . . ?
C22 C21 C20 120.0(5) . . ?
C4 C5 C6 119.1(5) . . ?
C24 C23 C22 119.6(6) . . ?
C31 C30 C29 122.4(4) . . ?
C31 C30 F4 118.4(5) . . ?
C29 C30 F4 119.2(4) . . ?
C19 C20 C21 119.2(5) . . ?
C30 C29 C28 118.9(4) . . ?
C14 C15 C16 119.1(5) . . ?
C15 C14 F2 118.2(6) . . ?
C15 C14 C13 121.5(5) . . ?
F2 C14 C13 120.3(6) . . ?
C47 N5 C39 109.8(8) . . ?
C47 N5 C43 109.8(6) . . ?
C39 N5 C43 105.7(7) . . ?
C47 N5 C35 111.7(6) . . ?
C39 N5 C35 111.1(6) . . ?
C43 N5 C35 108.6(6) . . ?
C42 C41 C40 119.3(11) . . ?
C39 C40 C41 121.0(11) . . ?
C35 C36 C37 118.7(10) . . ?
C44 C43 N5 119.5(7) . . ?
C43 C44 C45 114.1(8) . . ?
C38 C37 C36 123.5(11) . . ?
C40 C39 N5 124.9(10) . . ?
C36 C35 N5 121.0(7) . . ?
C46 C45 C44 114.4(9) . . ?
C48 C47 N5 127.6(9) . . ?
C47 C48 C49 119.8(12) . . ?
C48 C49 C50 133.7(14) . . ?

loop_
_geom_bond_atom_site_label_1
_geom_bond_atom_site_label_2
_geom_bond_distance
_geom_bond_site_symmetry_2
_geom_bond_publ_flag
Gd1 O13 2.360(3) . ?
Gd1 O8 2.397(3) . ?
Gd1 O5 2.407(2) . ?
Gd1 O11 2.417(2) . ?
Gd1 O2 2.432(3) . ?
Gd1 O12 2.468(2) . ?
Gd1 O6 2.478(3) . ?
Gd1 O9 2.502(3) . ?
Gd1 O3 2.514(3) . ?
S1 O13 1.493(3) . ?
S1 C34 1.779(6) . ?
S1 C33 1.783(5) . ?
O5 C9 1.259(5) . ?
O2 C1 1.262(5) . ?
O11 C25 1.257(4) . ?
O6 C10 1.227(4) . ?
O12 C26 1.227(4) . ?
N2 C10 1.323(5) . ?
N2 C11 1.425(5) . ?
O3 C2 1.219(5) . ?
O8 C17 1.245(5) . ?
N4 C26 1.332(4) . ?
N4 C27 1.423(5) . ?
N1 C2 1.334(5) . ?
N1 C3 1.412(6) . ?
O9 C18 1.217(5) . ?
N3 C18 1.342(5) . ?
N3 C19 1.413(6) . ?
O10 C25 1.220(4) . ?
O1 C1 1.219(6) . ?
C32 C31 1.367(6) . ?
C32 C27 1.371(6) . ?
O4 C9 1.223(5) . ?
C2 C1 1.532(6) . ?
C3 C4 1.378(6) . ?
C3 C8 1.381(6) . ?
F2 C14 1.349(6) . ?
C10 C9 1.554(5) . ?
F1 C6 1.344(6) . ?
C27 C28 1.386(5) . ?
F4 C30 1.370(5) . ?
C25 C26 1.551(5) . ?
C8 C7 1.377(7) . ?
C11 C12 1.356(6) . ?
C11 C16 1.364(6) . ?
C18 C17 1.532(6) . ?
C19 C20 1.383(6) . ?
C19 C24 1.383(7) . ?
C17 O7 1.223(6) . ?
C4 C5 1.359(7) . ?
F3 C22 1.342(6) . ?
C7 C6 1.366(7) . ?
C24 C23 1.368(7) . ?
C31 C30 1.350(7) . ?
C13 C14 1.354(8) . ?
C13 C12 1.361(7) . ?
C6 C5 1.366(8) . ?
C16 C15 1.382(7) . ?
C28 C29 1.372(6) . ?
C22 C21 1.352(8) . ?
C22 C23 1.370(8) . ?
C21 C20 1.398(8) . ?
C30 C29 1.366(7) . ?
C15 C14 1.342(8) . ?
N5 C47 1.437(9) . ?
N5 C39 1.495(11) . ?
N5 C43 1.505(9) . ?
N5 C35 1.520(8) . ?
C41 C42 1.365(10) . ?
C41 C40 1.462(14) . ?
C40 C39 1.379(11) . ?
C36 C35 1.414(9) . ?
C36 C37 1.435(12) . ?
C43 C44 1.479(12) . ?
C44 C45 1.490(10) . ?
C37 C38 1.367(10) . ?
C46 C45 1.442(12) . ?
C47 C48 1.377(10) . ?
C48 C49 1.387(13) . ?
C49 C50 1.398(8) . ?
